data_7241000
loop_
_publ_author_name
'Wu, Wen Xin'
'Wang, Hui'
'Jin, Wei Jun'

_publ_section_title
;
 Locked guest PAHs by soft--cavity--type host assembled via halogen bond
 to form luminescent cocrystals
;
_journal_name_full CrystEngComm
_journal_paper_doi 10.1039/D0CE00965B
_journal_year 2020
_chemical_formula_moiety '3(C6 F4 I2), 3(C11 H9 N O), 2(C10 H6)'
_chemical_formula_sum 'C71 H39 F12 I6 N3 O3'
_chemical_formula_weight 1971.45
_space_group_crystal_system monoclinic
_space_group_IT_number 14
_space_group_name_Hall '-P 2ybc'
_space_group_name_H-M_alt 'P 1 21/c 1'
_atom_sites_solution_hydrogens mixed
_atom_sites_solution_primary direct
_audit_creation_date 2020-07-27
_audit_creation_method
;
Olex2 1.2
(compiled 2018.05.29 svn.r3508 for OlexSys, GUI svn.r5506)
;
_audit_update_record
;
2020-08-03 deposited with the CCDC.	2020-08-03 downloaded from the CCDC.
;
_cell_angle_alpha 90
_cell_angle_beta 111.263(3)
_cell_angle_gamma 90
_cell_formula_units_Z 4
_cell_length_a 18.9947(5)
_cell_length_b 16.3335(3)
_cell_length_c 21.9920(5)
_cell_measurement_reflns_used 29141
_cell_measurement_temperature 100.00(10)
_cell_measurement_theta_max 29.5060
_cell_measurement_theta_min 3.7130
_cell_volume 6358.5(3)
_computing_cell_refinement 'CrysAlisPro 1.171.38.46 (Rigaku OD, 2015)'
_computing_data_collection 'CrysAlisPro 1.171.38.46 (Rigaku OD, 2015)'
_computing_data_reduction 'CrysAlisPro 1.171.38.46 (Rigaku OD, 2015)'
_computing_molecular_graphics 'Olex2 (Dolomanov et al., 2009)'
_computing_publication_material 'Olex2 (Dolomanov et al., 2009)'
_computing_structure_refinement 'ShelXL (Sheldrick, 2015)'
_computing_structure_solution 'ShelXT (Sheldrick, 2015)'
_diffrn_ambient_environment N~2~
_diffrn_ambient_temperature 100.00(10)
_diffrn_detector 'CCD plate'
_diffrn_detector_area_resol_mean 5.3127
_diffrn_detector_type AtlasS2
_diffrn_measured_fraction_theta_full 0.997
_diffrn_measured_fraction_theta_max 0.998
_diffrn_measurement_details
;
List of Runs (angles in degrees, time in seconds):

  # Type    Start    End  Width  t~exp~   \w     \q     \k     \f   Frames
#--------------------------------------------------------------------------
  1  \w      0.00  25.00   1.00    4.00    --   12.76 -37.00  60.00   25
  2  \w      4.00  54.00   1.00    4.00    --   12.76 -19.00  60.00   50
  3  \w     27.00  86.00   1.00    4.00    --   12.76  37.00 -60.00   59
  4  \w      6.00  34.00   1.00    4.00    --   12.76  37.00-180.00   28
  5  \w    -11.00  79.00   1.00    4.00    --   12.76  37.00-120.00   90
  6  \w    -19.00  30.00   1.00    4.00    --  -11.04 -99.00 -90.00   49
  7  \w    -19.00  32.00   1.00    4.00    --   12.76 -99.00 150.00   51
  8  \w     49.00 100.00   1.00    4.00    --   12.76-178.00 120.00   51
  9  \w     50.00  76.00   1.00    4.00    --   12.76-178.00 -60.00   26
 10  \w    -62.00 -27.00   1.00    4.00    --   12.76 -37.00  60.00   35
 11  \w    -63.00 -38.00   1.00    4.00    --   12.76 -19.00  60.00   25
 12  \w     48.00  73.00   1.00    4.00    --   12.76 178.00   0.00   25
;
_diffrn_measurement_device 'four-circle diffractometer'
_diffrn_measurement_device_type 'SuperNova, Dual, Cu at zero, AtlasS2'
_diffrn_measurement_method '\w scans'
_diffrn_orient_matrix_type 'CrysAlisPro convention (1999,Acta A55,543-557)'
_diffrn_orient_matrix_UB_11 -0.0189907000
_diffrn_orient_matrix_UB_12 0.0356767000
_diffrn_orient_matrix_UB_13 -0.0161709000
_diffrn_orient_matrix_UB_21 0.0301951000
_diffrn_orient_matrix_UB_22 0.0245200000
_diffrn_orient_matrix_UB_23 0.0203036000
_diffrn_orient_matrix_UB_31 0.0182511000
_diffrn_orient_matrix_UB_32 -0.0034442000
_diffrn_orient_matrix_UB_33 -0.0228859000
_diffrn_radiation_monochromator mirror
_diffrn_radiation_probe x-ray
_diffrn_radiation_type MoK\a
_diffrn_radiation_wavelength 0.71073
_diffrn_reflns_av_R_equivalents 0.0341
_diffrn_reflns_av_unetI/netI 0.0228
_diffrn_reflns_Laue_measured_fraction_full 0.997
_diffrn_reflns_Laue_measured_fraction_max 0.998
_diffrn_reflns_limit_h_max 22
_diffrn_reflns_limit_h_min -22
_diffrn_reflns_limit_k_max 19
_diffrn_reflns_limit_k_min -19
_diffrn_reflns_limit_l_max 26
_diffrn_reflns_limit_l_min -25
_diffrn_reflns_number 68868
_diffrn_reflns_point_group_measured_fraction_full 0.997
_diffrn_reflns_point_group_measured_fraction_max 0.998
_diffrn_reflns_theta_full 25.242
_diffrn_reflns_theta_max 25.347
_diffrn_reflns_theta_min 3.281
_diffrn_source 'micro-focus sealed X-ray tube'
_diffrn_source_type 'SuperNova (Mo) X-ray Source'
_exptl_absorpt_coefficient_mu 3.019
_exptl_absorpt_correction_T_max 1.00000
_exptl_absorpt_correction_T_min 0.77230
_exptl_absorpt_correction_type multi-scan
_exptl_absorpt_process_details
;
CrysAlisPro 1.171.38.46 (Rigaku Oxford Diffraction, 2015)
Empirical absorption correction using spherical harmonics,
 implemented in SCALE3 ABSPACK scaling algorithm.
;
_exptl_crystal_colour 'clear light yellow'
_exptl_crystal_density_diffrn 2.059
_exptl_crystal_description block
_exptl_crystal_F_000 3744
_exptl_crystal_size_max 0.2
_exptl_crystal_size_mid 0.2
_exptl_crystal_size_min 0.2
_refine_diff_density_max 1.622
_refine_diff_density_min -0.833
_refine_diff_density_rms 0.131
_refine_ls_extinction_method none
_refine_ls_goodness_of_fit_ref 1.131
_refine_ls_hydrogen_treatment mixed
_refine_ls_matrix_type full
_refine_ls_number_parameters 868
_refine_ls_number_reflns 11604
_refine_ls_number_restraints 120
_refine_ls_restrained_S_all 1.137
_refine_ls_R_factor_all 0.0449
_refine_ls_R_factor_gt 0.0322
_refine_ls_shift/su_max 0.002
_refine_ls_shift/su_mean 0.000
_refine_ls_structure_factor_coef Fsqd
_refine_ls_weighting_details 'w=1/[\s^2^(Fo^2^)+(0.0156P)^2^+36.7581P] where P=(Fo^2^+2Fc^2^)/3'
_refine_ls_weighting_scheme calc
_refine_ls_wR_factor_gt 0.0660
_refine_ls_wR_factor_ref 0.0735
_reflns_Friedel_coverage 0.000
_reflns_number_gt 9598
_reflns_number_total 11604
_reflns_threshold_expression 'I > 2\s(I)'
_cod_data_source_file d0ce00965b2.cif
_cod_data_source_block 20170531a
_cod_database_code 7241000
_shelx_shelxl_version_number 2014/7
_chemical_oxdiff_formula c1h1n1o1i1f1
_shelx_space_group_comment
;
The symmetry employed for this shelxl refinement is uniquely defined
by the following loop, which should always be used as a source of
symmetry information in preference to the above space-group names.
They are only intended as comments.
;
_reflns_odcompleteness_completeness 99.71
_reflns_odcompleteness_iscentric 1
_reflns_odcompleteness_theta 26.32
_olex2_refinement_description
;
1. Fixed Uiso
 At 1.2 times of:
  All C(H) groups
2. Uiso/Uaniso restraints and constraints
Uanis(C59) \\sim Ueq, Uanis(C58) \\sim Ueq, Uanis(C57) \\sim Ueq, Uanis(C56)
\\sim Ueq, Uanis(C55) \\sim Ueq, Uanis(C54) \\sim Ueq, Uanis(C53) \\sim Ueq,
Uanis(C52) \\sim Ueq, Uanis(C60) \\sim Ueq, Uanis(C61) \\sim Ueq, Uanis(C67)
\\sim Ueq, Uanis(C68) \\sim Ueq, Uanis(C69) \\sim Ueq, Uanis(C70) \\sim Ueq,
Uanis(C72) \\sim Ueq, Uanis(C66) \\sim Ueq, Uanis(C65) \\sim Ueq, Uanis(C64)
\\sim Ueq, Uanis(C63) \\sim Ueq, Uanis(C62) \\sim Ueq: with sigma of 0.005 and
sigma for terminal atoms of 0.01
3.a Aromatic/amide H refined with riding coordinates:
 C28(H28), C50(H50), C38(H38), C39(H39), C40(H40), C37(H37), C27(H27),
 C33(H33), C26(H26), C34(H34), C51(H51), C29(H29), C67(H67), C48(H48), C68(H68),
  C49(H49), C31(H31), C63(H63), C23(H23), C54(H54), C64(H64), C32(H32),
 C45(H45), C55(H55), C69(H69), C22(H22), C43(H43), C42(H42), C44(H44), C30(H30),
  C59(H59), C57(H57), C65(H65), C53(H53), C41(H41), C58(H58)
;
_olex2_submission_special_instructions 'No special instructions were received'
_oxdiff_exptl_absorpt_empirical_details
;
Empirical correction (ABSPACK) includes:
- Absorption correction using spherical harmonics
- Frame scaling
;
_oxdiff_exptl_absorpt_empirical_full_max 1.137
_oxdiff_exptl_absorpt_empirical_full_min 0.838

loop_
_space_group_symop_operation_xyz
'x, y, z'
'-x, y+1/2, -z+1/2'
'-x, -y, -z'
'x, -y-1/2, z-1/2'

loop_
_atom_site_label
_atom_site_type_symbol
_atom_site_fract_x
_atom_site_fract_y
_atom_site_fract_z
_atom_site_U_iso_or_equiv
_atom_site_adp_type
_atom_site_occupancy
_atom_site_site_symmetry_order
_atom_site_calc_flag
_atom_site_refinement_flags_posn
_atom_site_refinement_flags_adp
_atom_site_refinement_flags_occupancy
_atom_site_disorder_assembly
_atom_site_disorder_group
I6 I 0.72979(2) 0.33324(2) 0.67386(2) 0.01612(7) Uani 1 1 d . . . . .
I3 I -0.04261(2) 0.33676(2) 0.67442(2) 0.01622(7) Uani 1 1 d . . . . .
I2 I 0.22621(2) 0.62581(2) 0.66473(2) 0.01637(7) Uani 1 1 d . . . . .
I5 I 0.45244(2) 0.62192(2) 0.66378(2) 0.01585(7) Uani 1 1 d . . . . .
I4 I 0.36467(2) 0.35486(2) 0.50215(2) 0.01716(8) Uani 1 1 d . . . . .
I1 I 0.14066(2) 0.35607(2) 0.50964(2) 0.01727(8) Uani 1 1 d . . . . .
F7 F 0.35786(15) 0.54979(16) 0.48318(13) 0.0186(6) Uani 1 1 d . . . . .
F6 F 0.23288(15) 0.43002(17) 0.68305(14) 0.0213(6) Uani 1 1 d . . . . .
F11 F 0.62075(16) 0.63831(17) 0.66339(14) 0.0238(6) Uani 1 1 d . . . . .
F5 F 0.12908(15) 0.31986(17) 0.68125(14) 0.0218(6) Uani 1 1 d . . . . .
F2 F 0.13346(16) 0.55202(17) 0.49449(14) 0.0233(6) Uani 1 1 d . . . . .
F10 F 0.55939(15) 0.31517(17) 0.67014(14) 0.0230(6) Uani 1 1 d . . . . .
F12 F 0.72708(15) 0.52942(17) 0.67031(15) 0.0241(7) Uani 1 1 d . . . . .
F1 F -0.02648(16) 0.33922(17) 0.51329(14) 0.0242(7) Uani 1 1 d . . . . .
F9 F 0.45541(15) 0.42481(17) 0.66881(14) 0.0223(6) Uani 1 1 d . . . . .
F8 F 0.54040(15) 0.34001(16) 0.51850(13) 0.0205(6) Uani 1 1 d . . . . .
F3 F -0.04866(15) 0.53180(17) 0.65565(15) 0.0244(7) Uani 1 1 d . . . . .
F4 F 0.05218(16) 0.64037(17) 0.64991(15) 0.0237(6) Uani 1 1 d . . . . .
O3 O 0.85006(19) 1.2314(2) 0.68912(18) 0.0226(8) Uani 1 1 d . . . . .
O1 O 0.34317(19) -0.2693(2) 0.67287(17) 0.0220(8) Uani 1 1 d . . . . .
O2 O 0.74650(18) -0.2502(2) 0.49173(17) 0.0198(7) Uani 1 1 d . . . . .
N3 N 0.8464(2) 1.1516(2) 0.68135(19) 0.0167(9) Uani 1 1 d . . . . .
N2 N 0.7481(2) -0.1699(2) 0.49486(18) 0.0146(8) Uani 1 1 d . . . . .
N1 N 0.3420(2) -0.1888(2) 0.67038(19) 0.0157(8) Uani 1 1 d . . . . .
C17 C 0.6466(3) 0.4187(3) 0.6696(2) 0.0134(9) Uani 1 1 d . . . . .
C14 C 0.5343(3) 0.5349(3) 0.6648(2) 0.0153(10) Uani 1 1 d . . . . .
C4 C 0.0374(2) 0.4224(3) 0.6686(2) 0.0140(10) Uani 1 1 d . . . . .
C28 C 0.2766(3) -0.1476(3) 0.6583(2) 0.0165(10) Uani 1 1 d . . . . .
H28 H 0.2321 -0.1766 0.6505 0.020 Uiso 1 1 calc R . . . .
C15 C 0.6037(3) 0.5586(3) 0.6652(2) 0.0158(10) Uani 1 1 d . . . . .
C9 C 0.1092(3) 0.3992(3) 0.6746(2) 0.0164(10) Uani 1 1 d . . . . .
C50 C 0.7799(3) 1.1117(3) 0.6669(2) 0.0169(10) Uani 1 1 d . . . . .
H50 H 0.7363 1.1416 0.6611 0.020 Uiso 1 1 calc R . . . .
C5 C 0.0198(3) 0.5049(3) 0.6604(2) 0.0151(10) Uani 1 1 d . . . . .
C7 C 0.1454(3) 0.5387(3) 0.6656(2) 0.0153(10) Uani 1 1 d . . . . .
C2 C 0.0573(3) 0.4420(3) 0.5046(2) 0.0157(10) Uani 1 1 d . . . . .
C8 C 0.1631(3) 0.4561(3) 0.6742(2) 0.0162(10) Uani 1 1 d . . . . .
C12 C 0.5186(3) 0.4195(3) 0.5087(2) 0.0156(10) Uani 1 1 d . . . . .
C16 C 0.6597(3) 0.5020(3) 0.6684(2) 0.0165(10) Uani 1 1 d . . . . .
C10 C 0.4278(3) 0.5240(3) 0.4919(2) 0.0141(10) Uani 1 1 d . . . . .
C1 C -0.0116(3) 0.4187(3) 0.5067(2) 0.0176(10) Uani 1 1 d . . . . .
C18 C 0.5759(3) 0.3955(3) 0.6681(2) 0.0161(10) Uani 1 1 d . . . . .
C13 C 0.5213(3) 0.4522(3) 0.6669(2) 0.0166(10) Uani 1 1 d . . . . .
C11 C 0.4454(3) 0.4410(3) 0.5005(2) 0.0156(10) Uani 1 1 d . . . . .
C38 C 0.8075(2) -0.0440(3) 0.4900(2) 0.0147(10) Uani 1 1 d . . . . .
H38 H 0.8480 -0.0167 0.4851 0.018 Uiso 1 1 calc R . . . .
C3 C 0.0676(3) 0.5248(3) 0.4975(2) 0.0166(10) Uani 1 1 d . . . . .
C39 C 0.6919(3) -0.1281(3) 0.5052(2) 0.0192(11) Uani 1 1 d . . . . .
H39 H 0.6524 -0.1570 0.5106 0.023 Uiso 1 1 calc R . . . .
C24 C 0.3395(3) 0.0734(3) 0.6682(2) 0.0134(9) Uani 1 1 d . . . . .
C40 C 0.8052(3) -0.1275(3) 0.4872(2) 0.0170(10) Uani 1 1 d . . . . .
H40 H 0.8439 -0.1557 0.4799 0.020 Uiso 1 1 calc R . . . .
C6 C 0.0732(3) 0.5615(3) 0.6582(2) 0.0188(10) Uani 1 1 d . . . . .
C37 C 0.6917(3) -0.0446(3) 0.5080(2) 0.0153(10) Uani 1 1 d . . . . .
H37 H 0.6523 -0.0178 0.5153 0.018 Uiso 1 1 calc R . . . .
C36 C 0.7500(3) 0.0015(3) 0.5001(2) 0.0128(9) Uani 1 1 d . . . . .
C62 C 0.5122(3) 0.9184(3) 0.5270(2) 0.0171(10) Uani 1 1 d . U . . .
C35 C 0.7508(3) 0.0921(3) 0.5021(2) 0.0129(9) Uani 1 1 d . . . . .
C25 C 0.3403(3) -0.0171(3) 0.6681(2) 0.0146(10) Uani 1 1 d . . . . .
C46 C 0.8364(3) 0.8905(3) 0.6628(2) 0.0146(10) Uani 1 1 d . . . . .
C27 C 0.4066(3) -0.0620(3) 0.6790(2) 0.0135(9) Uani 1 1 d . . . . .
H27 H 0.4515 -0.0343 0.6856 0.016 Uiso 1 1 calc R . . . .
C47 C 0.8395(3) 0.9802(3) 0.6682(2) 0.0133(9) Uani 1 1 d . . . . .
C33 C 0.6836(3) 0.1368(3) 0.4874(2) 0.0181(10) Uani 1 1 d . . . . .
H33 H 0.6380 0.1090 0.4769 0.022 Uiso 1 1 calc R . . . .
C26 C 0.2750(3) -0.0632(3) 0.6573(2) 0.0153(10) Uani 1 1 d . . . . .
H26 H 0.2293 -0.0364 0.6492 0.018 Uiso 1 1 calc R . . . .
C34 C 0.8185(3) 0.1357(3) 0.5182(2) 0.0168(10) Uani 1 1 d . . . . .
H34 H 0.8639 0.1076 0.5287 0.020 Uiso 1 1 calc R . . . .
C51 C 0.9093(3) 1.1078(3) 0.6883(2) 0.0178(10) Uani 1 1 d . . . . .
H51 H 0.9551 1.1351 0.6977 0.021 Uiso 1 1 calc R . . . .
C29 C 0.4067(3) -0.1462(3) 0.6801(2) 0.0185(10) Uani 1 1 d . . . . .
H29 H 0.4516 -0.1744 0.6876 0.022 Uiso 1 1 calc R . . . .
C67 C 0.5967(3) 1.0443(3) 0.6794(3) 0.0203(11) Uani 1 1 d . U . . .
H67 H 0.6202 1.0363 0.7241 0.024 Uiso 1 1 calc R . . . .
C48 C 0.7754(2) 1.0287(3) 0.6606(2) 0.0157(10) Uani 1 1 d . . . . .
H48 H 0.7288 1.0033 0.6511 0.019 Uiso 1 1 calc R . . . .
C68 C 0.5860(3) 1.1215(3) 0.6545(3) 0.0239(11) Uani 1 1 d . U . . .
H68 H 0.6023 1.1661 0.6823 0.029 Uiso 1 1 calc R . . . .
C49 C 0.9074(3) 1.0242(3) 0.6817(2) 0.0160(10) Uani 1 1 d . . . . .
H49 H 0.9516 0.9961 0.6862 0.019 Uiso 1 1 calc R . . . .
C31 C 0.6839(3) 0.2207(3) 0.4882(2) 0.0225(11) Uani 1 1 d . . . . .
H31 H 0.6387 0.2491 0.4783 0.027 Uiso 1 1 calc R . . . .
C63 C 0.5262(3) 0.8409(3) 0.5552(3) 0.0211(11) Uani 1 1 d . U . . .
H63 H 0.5114 0.7952 0.5284 0.025 Uiso 1 1 calc R . . . .
C23 C 0.3958(3) 0.1181(3) 0.6559(2) 0.0193(10) Uani 1 1 d . . . . .
H23 H 0.4343 0.0905 0.6478 0.023 Uiso 1 1 calc R . . . .
C54 C 0.9267(3) 0.3366(3) 0.8721(3) 0.0264(12) Uani 1 1 d . U . . .
H54 H 0.9144 0.2851 0.8532 0.032 Uiso 1 1 calc R . . . .
C64 C 0.5614(3) 0.8293(3) 0.6224(3) 0.0240(11) Uani 1 1 d . U . . .
H64 H 0.5694 0.7765 0.6394 0.029 Uiso 1 1 calc R . . . .
C32 C 0.8184(3) 0.2203(3) 0.5184(2) 0.0238(11) Uani 1 1 d . . . . .
H32 H 0.8638 0.2485 0.5287 0.029 Uiso 1 1 calc R . . . .
C45 C 0.8932(3) 0.8460(3) 0.6514(2) 0.0194(11) Uani 1 1 d . . . . .
H45 H 0.9332 0.8738 0.6460 0.023 Uiso 1 1 calc R . . . .
C70 C 0.5247(3) 1.0694(3) 0.5436(2) 0.0169(10) Uani 1 1 d . U . . .
C55 C 0.9088(3) 0.4051(3) 0.8339(3) 0.0259(12) Uani 1 1 d . U . . .
H55 H 0.8846 0.3997 0.7890 0.031 Uiso 1 1 calc R . . . .
C69 C 0.5504(3) 1.1341(3) 0.5872(2) 0.0214(11) Uani 1 1 d . U . . .
H69 H 0.5438 1.1873 0.5712 0.026 Uiso 1 1 calc R . . . .
C22 C 0.2835(3) 0.1172(3) 0.6810(2) 0.0210(11) Uani 1 1 d . . . . .
H22 H 0.2460 0.0888 0.6901 0.025 Uiso 1 1 calc R . . . .
C72 C 0.5360(3) 0.9876(3) 0.5693(2) 0.0168(10) Uani 1 1 d . U . . .
C43 C 0.8911(3) 0.7617(3) 0.6481(2) 0.0239(11) Uani 1 1 d . . . . .
H43 H 0.9301 0.7335 0.6413 0.029 Uiso 1 1 calc R . . . .
C42 C 0.7742(3) 0.7619(3) 0.6660(3) 0.0247(12) Uani 1 1 d . . . . .
H42 H 0.7341 0.7336 0.6709 0.030 Uiso 1 1 calc R . . . .
C44 C 0.7763(3) 0.8460(3) 0.6701(2) 0.0204(11) Uani 1 1 d . . . . .
H44 H 0.7377 0.8738 0.6778 0.025 Uiso 1 1 calc R . . . .
C30 C 0.7513(3) 0.2639(3) 0.5035(2) 0.0253(12) Uani 1 1 d . . . . .
H30 H 0.7515 0.3209 0.5039 0.030 Uiso 1 1 calc R . . . .
C66 C 0.5723(3) 0.9759(3) 0.6373(2) 0.0191(10) Uani 1 1 d . U . . .
C60 C 0.9800(3) 0.5718(3) 0.9587(3) 0.0204(11) Uani 1 1 d . U . . .
C61 C 0.9632(3) 0.4917(3) 0.9303(3) 0.0192(10) Uani 1 1 d . U . . .
C59 C 0.9599(3) 0.6391(3) 0.9169(3) 0.0243(12) Uani 1 1 d . U . . .
H59 H 0.9707 0.6914 0.9346 0.029 Uiso 1 1 calc R . . . .
C52 C 0.9823(3) 0.4201(3) 0.9701(3) 0.0189(10) Uani 1 1 d . U . . .
C21 C 0.3950(3) 0.2029(3) 0.6556(3) 0.0229(11) Uani 1 1 d . . . . .
C56 C 0.9265(3) 0.4840(3) 0.8618(3) 0.0231(11) Uani 1 1 d . U . . .
C57 C 0.9077(3) 0.5550(3) 0.8220(3) 0.0252(12) Uani 1 1 d . U . . .
H57 H 0.8841 0.5498 0.7770 0.030 Uiso 1 1 calc R . . . .
C19 C 0.3387(3) 0.2454(3) 0.6676(3) 0.0268(12) Uani 1 1 d . . . . .
C20 C 0.2824(3) 0.2022(3) 0.6805(3) 0.0268(12) Uani 1 1 d . . . . .
C65 C 0.5843(3) 0.8951(3) 0.6632(3) 0.0227(11) Uani 1 1 d . U . . .
H65 H 0.6078 0.8871 0.7080 0.027 Uiso 1 1 calc R . . . .
C53 C 0.9634(3) 0.3439(3) 0.9394(3) 0.0239(11) Uani 1 1 d . U . . .
H53 H 0.9758 0.2967 0.9647 0.029 Uiso 1 1 calc R . . . .
C41 C 0.8313(3) 0.7185(3) 0.6547(3) 0.0290(13) Uani 1 1 d . . . . .
H41 H 0.8295 0.6617 0.6516 0.035 Uiso 1 1 calc R . . . .
C58 C 0.9241(3) 0.6306(3) 0.8494(3) 0.0275(12) Uani 1 1 d . U . . .
H58 H 0.9114 0.6770 0.8231 0.033 Uiso 1 1 calc R . . . .
H19 H 0.337(3) 0.303(4) 0.669(2) 0.024(14) Uiso 1 1 d . . . . .
H21 H 0.429(3) 0.232(3) 0.645(2) 0.009(12) Uiso 1 1 d . . . . .
H20 H 0.243(3) 0.234(3) 0.691(2) 0.024(14) Uiso 1 1 d . . . . .

loop_
_atom_site_aniso_label
_atom_site_aniso_U_11
_atom_site_aniso_U_22
_atom_site_aniso_U_33
_atom_site_aniso_U_23
_atom_site_aniso_U_13
_atom_site_aniso_U_12
I6 0.01565(16) 0.01467(16) 0.01828(15) -0.00009(12) 0.00645(12) 0.00400(12)
I3 0.01539(16) 0.01470(16) 0.01885(15) -0.00121(12) 0.00653(12) -0.00205(12)
I2 0.01623(16) 0.01476(16) 0.01886(15) 0.00211(12) 0.00726(12) -0.00120(12)
I5 0.01563(16) 0.01466(16) 0.01826(15) 0.00119(12) 0.00733(12) 0.00386(12)
I4 0.01866(16) 0.01165(15) 0.02126(16) 0.00014(12) 0.00736(13) -0.00212(12)
I1 0.01944(16) 0.01354(16) 0.01939(16) 0.00028(12) 0.00770(13) 0.00537(12)
F7 0.0157(14) 0.0126(14) 0.0280(15) 0.0026(11) 0.0084(12) 0.0028(11)
F6 0.0131(14) 0.0195(15) 0.0343(16) 0.0030(12) 0.0122(12) 0.0039(11)
F11 0.0233(16) 0.0132(15) 0.0389(17) 0.0051(12) 0.0162(14) 0.0024(12)
F5 0.0195(15) 0.0141(15) 0.0323(16) -0.0001(12) 0.0098(13) 0.0007(12)
F2 0.0206(15) 0.0151(15) 0.0375(17) -0.0017(12) 0.0144(13) -0.0001(12)
F10 0.0193(15) 0.0141(15) 0.0361(17) -0.0007(12) 0.0108(13) -0.0003(12)
F12 0.0180(15) 0.0190(16) 0.0405(17) -0.0015(13) 0.0169(13) -0.0011(12)
F1 0.0283(16) 0.0112(15) 0.0388(17) -0.0001(12) 0.0192(14) 0.0027(12)
F9 0.0118(14) 0.0205(15) 0.0338(16) -0.0039(12) 0.0074(12) -0.0028(11)
F8 0.0218(15) 0.0108(14) 0.0294(15) 0.0007(11) 0.0098(12) 0.0003(11)
F3 0.0168(15) 0.0178(15) 0.0395(17) 0.0014(13) 0.0113(13) 0.0025(12)
F4 0.0209(15) 0.0112(14) 0.0402(17) 0.0018(12) 0.0124(13) 0.0017(11)
O3 0.0222(19) 0.0109(18) 0.039(2) 0.0015(15) 0.0161(16) 0.0028(14)
O1 0.0178(18) 0.0134(18) 0.039(2) -0.0006(15) 0.0148(16) -0.0012(14)
O2 0.0172(18) 0.0116(18) 0.0322(19) 0.0012(14) 0.0108(15) 0.0006(13)
N3 0.016(2) 0.018(2) 0.018(2) 0.0036(16) 0.0076(17) 0.0033(16)
N2 0.014(2) 0.013(2) 0.017(2) 0.0025(16) 0.0057(16) 0.0030(16)
N1 0.016(2) 0.014(2) 0.020(2) 0.0011(16) 0.0102(17) -0.0001(16)
C17 0.014(2) 0.014(2) 0.010(2) -0.0011(17) 0.0014(18) 0.0038(18)
C14 0.018(2) 0.016(2) 0.010(2) 0.0011(18) 0.0034(19) 0.0051(19)
C4 0.010(2) 0.016(2) 0.014(2) 0.0001(18) 0.0021(18) -0.0014(18)
C28 0.011(2) 0.022(3) 0.016(2) 0.0005(19) 0.0050(19) -0.0045(19)
C15 0.020(3) 0.011(2) 0.017(2) 0.0027(18) 0.008(2) -0.0002(19)
C9 0.020(3) 0.012(2) 0.017(2) -0.0010(19) 0.006(2) 0.0005(19)
C50 0.008(2) 0.027(3) 0.015(2) -0.002(2) 0.0034(18) 0.0045(19)
C5 0.016(2) 0.013(2) 0.015(2) -0.0001(18) 0.0044(19) -0.0002(19)
C7 0.016(2) 0.016(2) 0.012(2) -0.0025(18) 0.0033(19) -0.0053(19)
C2 0.018(2) 0.012(2) 0.014(2) 0.0014(18) 0.0022(19) 0.0076(19)
C8 0.010(2) 0.019(3) 0.017(2) -0.0010(19) 0.0025(19) 0.0025(19)
C12 0.021(3) 0.008(2) 0.016(2) 0.0012(18) 0.004(2) 0.0034(19)
C16 0.017(2) 0.016(3) 0.017(2) 0.0037(19) 0.008(2) 0.0024(19)
C10 0.014(2) 0.016(2) 0.012(2) -0.0024(18) 0.0041(18) 0.0009(19)
C1 0.026(3) 0.007(2) 0.017(2) -0.0010(18) 0.005(2) -0.0018(19)
C18 0.021(3) 0.011(2) 0.016(2) -0.0018(18) 0.006(2) -0.0003(19)
C13 0.013(2) 0.020(3) 0.015(2) -0.0022(19) 0.0024(19) -0.0033(19)
C11 0.023(3) 0.011(2) 0.011(2) -0.0008(18) 0.004(2) -0.0027(19)
C38 0.008(2) 0.019(3) 0.020(2) 0.0027(19) 0.0085(19) -0.0036(18)
C3 0.018(2) 0.014(2) 0.019(2) -0.0032(19) 0.007(2) -0.0006(19)
C39 0.010(2) 0.027(3) 0.023(3) -0.002(2) 0.009(2) -0.008(2)
C24 0.015(2) 0.013(2) 0.010(2) 0.0007(17) 0.0027(18) 0.0017(18)
C40 0.012(2) 0.020(3) 0.025(3) 0.002(2) 0.012(2) 0.0054(19)
C6 0.023(3) 0.012(2) 0.021(2) 0.0005(19) 0.008(2) -0.001(2)
C37 0.012(2) 0.016(3) 0.019(2) 0.0005(19) 0.0067(19) 0.0031(18)
C36 0.010(2) 0.016(2) 0.012(2) -0.0004(18) 0.0034(18) -0.0009(18)
C62 0.011(2) 0.014(2) 0.031(2) -0.0014(19) 0.0135(19) 0.0008(17)
C35 0.016(2) 0.015(2) 0.011(2) 0.0003(18) 0.0088(19) -0.0017(18)
C25 0.016(2) 0.018(3) 0.011(2) 0.0010(18) 0.0061(19) -0.0029(19)
C46 0.012(2) 0.020(3) 0.011(2) -0.0022(18) 0.0027(18) -0.0002(19)
C27 0.010(2) 0.018(3) 0.014(2) 0.0005(18) 0.0052(18) -0.0018(18)
C47 0.013(2) 0.018(3) 0.011(2) -0.0002(18) 0.0066(18) 0.0019(19)
C33 0.016(2) 0.021(3) 0.020(2) 0.001(2) 0.010(2) -0.002(2)
C26 0.013(2) 0.019(3) 0.017(2) 0.0044(19) 0.0091(19) 0.0007(19)
C34 0.014(2) 0.020(3) 0.018(2) 0.0008(19) 0.0074(19) 0.0003(19)
C51 0.010(2) 0.021(3) 0.027(3) 0.003(2) 0.011(2) -0.0025(19)
C29 0.009(2) 0.024(3) 0.024(3) 0.002(2) 0.008(2) 0.0021(19)
C67 0.009(2) 0.025(2) 0.029(2) -0.005(2) 0.0089(19) -0.0011(18)
C48 0.005(2) 0.025(3) 0.019(2) -0.001(2) 0.0057(18) -0.0007(19)
C68 0.021(2) 0.022(3) 0.033(3) -0.010(2) 0.015(2) -0.006(2)
C49 0.013(2) 0.017(3) 0.022(2) 0.0014(19) 0.010(2) 0.0037(19)
C31 0.023(3) 0.018(3) 0.029(3) -0.001(2) 0.012(2) 0.005(2)
C63 0.017(2) 0.016(2) 0.036(3) -0.003(2) 0.016(2) -0.0025(18)
C23 0.017(3) 0.019(3) 0.021(2) 0.006(2) 0.006(2) 0.001(2)
C54 0.022(2) 0.021(3) 0.043(3) -0.010(2) 0.020(2) -0.006(2)
C64 0.018(2) 0.021(2) 0.037(3) 0.006(2) 0.016(2) 0.0040(19)
C32 0.026(3) 0.021(3) 0.029(3) -0.003(2) 0.014(2) -0.008(2)
C45 0.010(2) 0.028(3) 0.019(2) -0.003(2) 0.0030(19) -0.001(2)
C70 0.012(2) 0.014(2) 0.030(2) -0.0030(18) 0.0144(19) -0.0012(17)
C55 0.018(2) 0.027(3) 0.037(3) -0.009(2) 0.016(2) -0.003(2)
C69 0.019(2) 0.016(2) 0.034(3) -0.002(2) 0.015(2) -0.0009(19)
C22 0.020(3) 0.022(3) 0.026(3) 0.002(2) 0.013(2) 0.001(2)
C72 0.011(2) 0.016(2) 0.028(2) -0.0019(19) 0.0138(18) 0.0005(17)
C43 0.023(3) 0.023(3) 0.025(3) -0.006(2) 0.008(2) 0.003(2)
C42 0.024(3) 0.021(3) 0.029(3) -0.005(2) 0.010(2) -0.006(2)
C44 0.012(2) 0.025(3) 0.027(3) -0.004(2) 0.009(2) 0.000(2)
C30 0.041(3) 0.014(3) 0.027(3) -0.006(2) 0.019(3) -0.004(2)
C66 0.013(2) 0.019(2) 0.030(2) -0.0003(19) 0.0136(19) 0.0005(18)
C60 0.013(2) 0.018(2) 0.036(3) 0.000(2) 0.016(2) 0.0018(18)
C61 0.012(2) 0.016(2) 0.035(2) -0.0009(19) 0.0144(19) -0.0006(18)
C59 0.019(2) 0.019(2) 0.041(3) -0.001(2) 0.018(2) 0.0017(19)
C52 0.014(2) 0.015(2) 0.035(3) -0.0030(19) 0.018(2) -0.0008(18)
C21 0.024(3) 0.016(3) 0.026(3) 0.005(2) 0.006(2) -0.005(2)
C56 0.015(2) 0.022(2) 0.037(3) -0.001(2) 0.014(2) -0.0009(19)
C57 0.017(2) 0.030(3) 0.033(3) 0.002(2) 0.014(2) 0.002(2)
C19 0.037(3) 0.011(3) 0.025(3) -0.001(2) 0.003(2) 0.001(2)
C20 0.031(3) 0.018(3) 0.032(3) -0.002(2) 0.012(3) 0.005(2)
C65 0.015(2) 0.025(3) 0.031(3) 0.005(2) 0.013(2) 0.0053(19)
C53 0.020(2) 0.019(2) 0.040(3) -0.001(2) 0.020(2) -0.0016(19)
C41 0.037(3) 0.019(3) 0.028(3) -0.005(2) 0.008(3) 0.000(2)
C58 0.022(2) 0.024(3) 0.040(3) 0.008(2) 0.016(2) 0.001(2)

loop_
_atom_type_symbol
_atom_type_description
_atom_type_scat_dispersion_real
_atom_type_scat_dispersion_imag
_atom_type_scat_source
C C 0.0033 0.0016 'International Tables Vol C Tables 4.2.6.8 and 6.1.1.4'
H H 0.0000 0.0000 'International Tables Vol C Tables 4.2.6.8 and 6.1.1.4'
F F 0.0171 0.0103 'International Tables Vol C Tables 4.2.6.8 and 6.1.1.4'
I I -0.4742 1.8119 'International Tables Vol C Tables 4.2.6.8 and 6.1.1.4'
N N 0.0061 0.0033 'International Tables Vol C Tables 4.2.6.8 and 6.1.1.4'
O O 0.0106 0.0060 'International Tables Vol C Tables 4.2.6.8 and 6.1.1.4'

loop_
_geom_angle_atom_site_label_1
_geom_angle_atom_site_label_2
_geom_angle_atom_site_label_3
_geom_angle
_geom_angle_site_symmetry_1
_geom_angle_site_symmetry_3
_geom_angle_publ_flag
O3 N3 C50 120.7(4) . . ?
O3 N3 C51 120.4(4) . . ?
C50 N3 C51 118.9(4) . . ?
O2 N2 C39 120.5(4) . . ?
O2 N2 C40 120.7(4) . . ?
C40 N2 C39 118.7(4) . . ?
O1 N1 C28 120.3(4) . . ?
O1 N1 C29 120.3(4) . . ?
C28 N1 C29 119.4(4) . . ?
C16 C17 I6 121.3(3) . . ?
C18 C17 I6 122.1(3) . . ?
C18 C17 C16 116.6(4) . . ?
C15 C14 I5 121.0(3) . . ?
C15 C14 C13 117.4(4) . . ?
C13 C14 I5 121.6(4) . . ?
C9 C4 I3 121.6(3) . . ?
C9 C4 C5 117.7(4) . . ?
C5 C4 I3 120.6(3) . . ?
N1 C28 H28 119.6 . . ?
N1 C28 C26 120.9(4) . . ?
C26 C28 H28 119.6 . . ?
F11 C15 C14 121.0(4) . . ?
F11 C15 C16 117.2(4) . . ?
C14 C15 C16 121.9(4) . . ?
F5 C9 C4 120.4(4) . . ?
F5 C9 C8 117.9(4) . . ?
C4 C9 C8 121.7(4) . . ?
N3 C50 H50 119.3 . . ?
N3 C50 C48 121.5(4) . . ?
C48 C50 H50 119.3 . . ?
F3 C5 C4 120.8(4) . . ?
F3 C5 C6 118.7(4) . . ?
C4 C5 C6 120.5(4) . . ?
C8 C7 I2 121.3(3) . . ?
C6 C7 I2 121.2(4) . . ?
C6 C7 C8 117.5(4) . . ?
C1 C2 I1 121.5(3) . . ?
C1 C2 C3 116.7(4) . . ?
C3 C2 I1 121.8(4) . . ?
F6 C8 C9 118.8(4) . . ?
F6 C8 C7 120.5(4) . . ?
C9 C8 C7 120.7(4) . . ?
F8 C12 C10 117.3(4) . 3_666 ?
F8 C12 C11 120.0(4) . . ?
C10 C12 C11 122.7(4) 3_666 . ?
F12 C16 C17 120.2(4) . . ?
F12 C16 C15 118.8(4) . . ?
C17 C16 C15 120.9(4) . . ?
F7 C10 C12 119.1(4) . 3_666 ?
F7 C10 C11 120.1(4) . . ?
C12 C10 C11 120.8(4) 3_666 . ?
F1 C1 C2 120.6(4) . . ?
F1 C1 C3 117.5(4) . 3_566 ?
C2 C1 C3 121.9(4) . 3_566 ?
F10 C18 C17 119.9(4) . . ?
F10 C18 C13 118.0(4) . . ?
C13 C18 C17 122.1(4) . . ?
F9 C13 C14 120.5(4) . . ?
F9 C13 C18 118.4(4) . . ?
C14 C13 C18 121.1(4) . . ?
C12 C11 I4 122.4(3) . . ?
C12 C11 C10 116.4(4) . . ?
C10 C11 I4 121.1(4) . . ?
C40 C38 H38 119.2 . . ?
C40 C38 C36 121.6(4) . . ?
C36 C38 H38 119.2 . . ?
F2 C3 C2 119.9(4) . . ?
F2 C3 C1 118.7(4) . 3_566 ?
C2 C3 C1 121.4(4) . 3_566 ?
N2 C39 H39 119.1 . . ?
N2 C39 C37 121.7(4) . . ?
C37 C39 H39 119.1 . . ?
C23 C24 C25 120.8(4) . . ?
C22 C24 C25 121.6(4) . . ?
C22 C24 C23 117.6(4) . . ?
N2 C40 C38 121.4(4) . . ?
N2 C40 H40 119.3 . . ?
C38 C40 H40 119.3 . . ?
F4 C6 C5 117.3(4) . . ?
F4 C6 C7 120.8(4) . . ?
C7 C6 C5 121.9(5) . . ?
C39 C37 H37 119.5 . . ?
C39 C37 C36 121.1(4) . . ?
C36 C37 H37 119.5 . . ?
C38 C36 C35 122.4(4) . . ?
C37 C36 C38 115.5(4) . . ?
C37 C36 C35 122.1(4) . . ?
C63 C62 C70 122.5(4) . 3_676 ?
C63 C62 C72 117.6(5) . . ?
C72 C62 C70 119.9(4) . 3_676 ?
C33 C35 C36 121.1(4) . . ?
C34 C35 C36 121.0(4) . . ?
C34 C35 C33 117.9(4) . . ?
C27 C25 C24 122.1(4) . . ?
C26 C25 C24 122.1(4) . . ?
C26 C25 C27 115.8(4) . . ?
C45 C46 C47 121.6(4) . . ?
C45 C46 C44 117.4(5) . . ?
C44 C46 C47 121.0(4) . . ?
C25 C27 H27 119.3 . . ?
C29 C27 C25 121.5(4) . . ?
C29 C27 H27 119.3 . . ?
C48 C47 C46 122.9(4) . . ?
C48 C47 C49 115.0(4) . . ?
C49 C47 C46 122.1(4) . . ?
C35 C33 H33 119.4 . . ?
C31 C33 C35 121.3(5) . . ?
C31 C33 H33 119.4 . . ?
C28 C26 C25 121.6(4) . . ?
C28 C26 H26 119.2 . . ?
C25 C26 H26 119.2 . . ?
C35 C34 H34 119.7 . . ?
C32 C34 C35 120.6(5) . . ?
C32 C34 H34 119.7 . . ?
N3 C51 H51 119.2 . . ?
N3 C51 C49 121.7(4) . . ?
C49 C51 H51 119.2 . . ?
N1 C29 C27 120.9(4) . . ?
N1 C29 H29 119.6 . . ?
C27 C29 H29 119.6 . . ?
C68 C67 H67 119.9 . . ?
C68 C67 C66 120.1(5) . . ?
C66 C67 H67 119.9 . . ?
C50 C48 C47 121.8(4) . . ?
C50 C48 H48 119.1 . . ?
C47 C48 H48 119.1 . . ?
C67 C68 H68 119.8 . . ?
C67 C68 C69 120.4(5) . . ?
C69 C68 H68 119.8 . . ?
C47 C49 H49 119.5 . . ?
C51 C49 C47 121.1(4) . . ?
C51 C49 H49 119.5 . . ?
C33 C31 H31 119.7 . . ?
C33 C31 C30 120.6(5) . . ?
C30 C31 H31 119.7 . . ?
C62 C63 H63 118.8 . . ?
C62 C63 C64 122.4(5) . . ?
C64 C63 H63 118.8 . . ?
C24 C23 H23 119.5 . . ?
C21 C23 C24 120.9(5) . . ?
C21 C23 H23 119.5 . . ?
C55 C54 H54 120.0 . . ?
C55 C54 C53 119.9(5) . . ?
C53 C54 H54 120.0 . . ?
C63 C64 H64 119.8 . . ?
C65 C64 C63 120.3(5) . . ?
C65 C64 H64 119.8 . . ?
C34 C32 H32 119.6 . . ?
C34 C32 C30 120.9(5) . . ?
C30 C32 H32 119.6 . . ?
C46 C45 H45 119.3 . . ?
C43 C45 C46 121.3(5) . . ?
C43 C45 H45 119.3 . . ?
C69 C70 C62 122.7(5) . 3_676 ?
C69 C70 C72 118.0(5) . . ?
C72 C70 C62 119.3(4) . 3_676 ?
C54 C55 H55 119.6 . . ?
C54 C55 C56 120.9(5) . . ?
C56 C55 H55 119.6 . . ?
C68 C69 H69 119.0 . . ?
C70 C69 C68 122.1(5) . . ?
C70 C69 H69 119.0 . . ?
C24 C22 H22 119.2 . . ?
C20 C22 C24 121.6(5) . . ?
C20 C22 H22 119.2 . . ?
C62 C72 C70 120.8(4) . . ?
C66 C72 C62 120.0(4) . . ?
C66 C72 C70 119.2(4) . . ?
C45 C43 H43 119.6 . . ?
C45 C43 C41 120.8(5) . . ?
C41 C43 H43 119.6 . . ?
C44 C42 H42 119.6 . . ?
C44 C42 C41 120.9(5) . . ?
C41 C42 H42 119.6 . . ?
C46 C44 H44 119.6 . . ?
C42 C44 C46 120.9(5) . . ?
C42 C44 H44 119.6 . . ?
C31 C30 C32 118.8(5) . . ?
C31 C30 H30 120.6 . . ?
C32 C30 H30 120.6 . . ?
C67 C66 C65 120.2(5) . . ?
C72 C66 C67 120.2(5) . . ?
C72 C66 C65 119.6(5) . . ?
C61 C60 C52 119.3(4) . 3_767 ?
C59 C60 C61 117.9(5) . . ?
C59 C60 C52 122.8(5) . 3_767 ?
C52 C61 C60 120.9(5) . . ?
C56 C61 C60 119.3(5) . . ?
C56 C61 C52 119.8(5) . . ?
C60 C59 H59 118.9 . . ?
C60 C59 C58 122.3(5) . . ?
C58 C59 H59 118.9 . . ?
C61 C52 C60 119.8(4) . 3_767 ?
C53 C52 C60 122.2(5) . 3_767 ?
C53 C52 C61 118.0(5) . . ?
C23 C21 H21 121(3) . . ?
C19 C21 C23 120.8(5) . . ?
C19 C21 H21 118(3) . . ?
C55 C56 C61 119.3(5) . . ?
C55 C56 C57 120.7(5) . . ?
C61 C56 C57 120.1(5) . . ?
C56 C57 H57 119.9 . . ?
C58 C57 C56 120.2(5) . . ?
C58 C57 H57 119.9 . . ?
C21 C19 C20 119.3(5) . . ?
C21 C19 H19 123(3) . . ?
C20 C19 H19 117(3) . . ?
C22 C20 C19 119.8(5) . . ?
C22 C20 H20 122(3) . . ?
C19 C20 H20 118(3) . . ?
C64 C65 C66 120.0(5) . . ?
C64 C65 H65 120.0 . . ?
C66 C65 H65 120.0 . . ?
C54 C53 C52 122.1(5) . . ?
C54 C53 H53 119.0 . . ?
C52 C53 H53 119.0 . . ?
C43 C41 C42 118.7(5) . . ?
C43 C41 H41 120.6 . . ?
C42 C41 H41 120.6 . . ?
C59 C58 H58 119.8 . . ?
C57 C58 C59 120.4(5) . . ?
C57 C58 H58 119.8 . . ?

loop_
_geom_bond_atom_site_label_1
_geom_bond_atom_site_label_2
_geom_bond_distance
_geom_bond_site_symmetry_2
_geom_bond_publ_flag
I6 C17 2.085(4) . ?
I3 C4 2.103(5) . ?
I2 C7 2.098(5) . ?
I5 C14 2.101(5) . ?
I4 C11 2.090(5) . ?
I1 C2 2.090(5) . ?
F7 C10 1.340(5) . ?
F6 C8 1.337(5) . ?
F11 C15 1.345(5) . ?
F5 C9 1.343(5) . ?
F2 C3 1.352(5) . ?
F10 C18 1.354(5) . ?
F12 C16 1.342(5) . ?
F1 C1 1.347(5) . ?
F9 C13 1.345(5) . ?
F8 C12 1.356(5) . ?
F3 C5 1.340(5) . ?
F4 C6 1.342(6) . ?
O3 N3 1.314(5) . ?
O1 N1 1.316(5) . ?
O2 N2 1.312(5) . ?
N3 C50 1.352(6) . ?
N3 C51 1.354(6) . ?
N2 C39 1.354(6) . ?
N2 C40 1.349(6) . ?
N1 C28 1.352(6) . ?
N1 C29 1.360(6) . ?
C17 C16 1.385(7) . ?
C17 C18 1.383(7) . ?
C14 C15 1.371(7) . ?
C14 C13 1.376(7) . ?
C4 C9 1.375(6) . ?
C4 C5 1.384(7) . ?
C28 H28 0.9300 . ?
C28 C26 1.379(7) . ?
C15 C16 1.392(7) . ?
C9 C8 1.385(7) . ?
C50 H50 0.9300 . ?
C50 C48 1.361(7) . ?
C5 C6 1.387(7) . ?
C7 C8 1.386(7) . ?
C7 C6 1.372(7) . ?
C2 C1 1.378(7) . ?
C2 C3 1.383(7) . ?
C12 C10 1.377(7) 3_666 ?
C12 C11 1.381(7) . ?
C10 C12 1.378(7) 3_666 ?
C10 C11 1.392(7) . ?
C1 C3 1.386(7) 3_566 ?
C18 C13 1.383(7) . ?
C38 H38 0.9300 . ?
C38 C40 1.364(7) . ?
C38 C36 1.402(6) . ?
C3 C1 1.386(7) 3_566 ?
C39 H39 0.9300 . ?
C39 C37 1.365(7) . ?
C24 C25 1.478(7) . ?
C24 C23 1.401(7) . ?
C24 C22 1.392(7) . ?
C40 H40 0.9300 . ?
C37 H37 0.9300 . ?
C37 C36 1.401(6) . ?
C36 C35 1.481(7) . ?
C62 C63 1.393(7) . ?
C62 C70 1.466(7) 3_676 ?
C62 C72 1.430(7) . ?
C35 C33 1.402(7) . ?
C35 C34 1.399(6) . ?
C25 C27 1.401(6) . ?
C25 C26 1.395(6) . ?
C46 C47 1.469(7) . ?
C46 C45 1.397(7) . ?
C46 C44 1.411(7) . ?
C27 H27 0.9300 . ?
C27 C29 1.375(7) . ?
C47 C48 1.411(6) . ?
C47 C49 1.412(6) . ?
C33 H33 0.9300 . ?
C33 C31 1.371(7) . ?
C26 H26 0.9300 . ?
C34 H34 0.9300 . ?
C34 C32 1.381(7) . ?
C51 H51 0.9300 . ?
C51 C49 1.371(7) . ?
C29 H29 0.9300 . ?
C67 H67 0.9300 . ?
C67 C68 1.360(7) . ?
C67 C66 1.416(7) . ?
C48 H48 0.9300 . ?
C68 H68 0.9300 . ?
C68 C69 1.401(7) . ?
C49 H49 0.9300 . ?
C31 H31 0.9300 . ?
C31 C30 1.392(7) . ?
C63 H63 0.9300 . ?
C63 C64 1.395(7) . ?
C23 H23 0.9300 . ?
C23 C21 1.386(7) . ?
C54 H54 0.9300 . ?
C54 C55 1.365(8) . ?
C54 C53 1.395(8) . ?
C64 H64 0.9300 . ?
C64 C65 1.367(8) . ?
C32 H32 0.9300 . ?
C32 C30 1.392(7) . ?
C45 H45 0.9300 . ?
C45 C43 1.378(7) . ?
C70 C62 1.466(7) 3_676 ?
C70 C69 1.391(7) . ?
C70 C72 1.435(7) . ?
C55 H55 0.9300 . ?
C55 C56 1.416(7) . ?
C69 H69 0.9300 . ?
C22 H22 0.9300 . ?
C22 C20 1.390(7) . ?
C72 C66 1.415(7) . ?
C43 H43 0.9300 . ?
C43 C41 1.387(8) . ?
C42 H42 0.9300 . ?
C42 C44 1.376(7) . ?
C42 C41 1.392(8) . ?
C44 H44 0.9300 . ?
C30 H30 0.9300 . ?
C66 C65 1.423(7) . ?
C60 C61 1.435(7) . ?
C60 C59 1.393(7) . ?
C60 C52 1.473(7) 3_767 ?
C61 C52 1.426(7) . ?
C61 C56 1.418(7) . ?
C59 H59 0.9300 . ?
C59 C58 1.398(8) . ?
C52 C60 1.473(7) 3_767 ?
C52 C53 1.399(7) . ?
C21 C19 1.378(8) . ?
C21 H21 0.90(5) . ?
C56 C57 1.418(7) . ?
C57 H57 0.9300 . ?
C57 C58 1.360(8) . ?
C19 C20 1.394(8) . ?
C19 H19 0.94(6) . ?
C20 H20 1.01(5) . ?
C65 H65 0.9300 . ?
C53 H53 0.9300 . ?
C41 H41 0.9300 . ?
C58 H58 0.9300 . ?
